data_1575535
loop_
_publ_author_name
'Chen, Jingwen'
'Wu, Xueqian'
'Zhang, Minghui'
'Teat, Simon J.'
'Xu, Guozhong'
'Li, Jingbai'
'Hei, Xiuze'
'Li, Jing'

_publ_section_title
;
 Rigid cationic ligands enable high-efficiency NIR-II photoluminescence in
 copper(i) iodide hybrid semiconductors.
;
_journal_issue 37
_journal_name_full 'Chemical science'
_journal_page_first 17417
_journal_page_last 17425
_journal_paper_doi 10.1039/d5sc04588f
_journal_volume 16
_journal_year 2025
_chemical_formula_sum 'C24 H20 Cu2 I4 N6 Se2'
_chemical_formula_weight 1185.06
_space_group_crystal_system triclinic
_space_group_IT_number 2
_space_group_name_Hall '-P 1'
_space_group_name_H-M_alt 'P -1'
_atom_sites_solution_hydrogens geom
_atom_sites_solution_primary 'Dual space'
_atom_sites_solution_secondary difmap
_audit_creation_method SHELXL-2018/3
_audit_update_record
;
2025-02-13 deposited with the CCDC.	2025-08-25 downloaded from the CCDC.
;
_cell_angle_alpha 68.770(3)
_cell_angle_beta 75.946(3)
_cell_angle_gamma 67.022(3)
_cell_formula_units_Z 1
_cell_length_a 8.3023(6)
_cell_length_b 10.2622(8)
_cell_length_c 10.4313(8)
_cell_measurement_reflns_used 9976
_cell_measurement_temperature 100(2)
_cell_measurement_theta_max 34.1259
_cell_measurement_theta_min 2.6546
_cell_volume 757.35(10)
_computing_cell_refinement 'Bruker SAINT v8.40a'
_computing_data_collection 'Bruker APEX 3'
_computing_data_reduction 'Bruker SAINT v8.40a'
_computing_molecular_graphics 'Bruker SHELXTL'
_computing_publication_material 'Bruker SHELXTL & local programs'
_computing_structure_refinement 'SHELXL-2018/3 (Sheldrick, 2018)'
_computing_structure_solution 'SHELXT 2014/5 (Sheldrick, 2014)'
_diffrn_ambient_temperature 100(2)
_diffrn_detector_area_resol_mean 7.39
_diffrn_measured_fraction_theta_full 1.000
_diffrn_measured_fraction_theta_max 0.996
_diffrn_measurement_device_type 'Bruker D8 with PHOTONII detector'
_diffrn_measurement_method '\w/\q shutterless scans'
_diffrn_radiation_type synchrotron
_diffrn_radiation_wavelength 0.7288
_diffrn_reflns_av_R_equivalents 0.0648
_diffrn_reflns_av_unetI/netI 0.0470
_diffrn_reflns_Laue_measured_fraction_full 1.000
_diffrn_reflns_Laue_measured_fraction_max 0.996
_diffrn_reflns_limit_h_max 12
_diffrn_reflns_limit_h_min -12
_diffrn_reflns_limit_k_max 15
_diffrn_reflns_limit_k_min -15
_diffrn_reflns_limit_l_max 16
_diffrn_reflns_limit_l_min -16
_diffrn_reflns_number 27408
_diffrn_reflns_point_group_measured_fraction_full 1.000
_diffrn_reflns_point_group_measured_fraction_max 0.996
_diffrn_reflns_theta_full 25.930
_diffrn_reflns_theta_max 34.142
_diffrn_reflns_theta_min 2.163
_diffrn_source 'Advanced Light Source beamline 12.2.1'
_exptl_absorpt_coefficient_mu 8.401
_exptl_absorpt_correction_T_max 0.730
_exptl_absorpt_correction_T_min 0.278
_exptl_absorpt_correction_type multi-scan
_exptl_absorpt_process_details 'SADABS 2016/2 Bruker AXS Madison WI USA'
_exptl_crystal_colour Black
_exptl_crystal_density_diffrn 2.598
_exptl_crystal_description Lath
_exptl_crystal_F_000 544
_exptl_crystal_size_max 0.300
_exptl_crystal_size_mid 0.270
_exptl_crystal_size_min 0.040
_refine_diff_density_max 1.661
_refine_diff_density_min -1.534
_refine_diff_density_rms 0.222
_refine_ls_extinction_method none
_refine_ls_goodness_of_fit_ref 1.041
_refine_ls_hydrogen_treatment constr
_refine_ls_matrix_type full
_refine_ls_number_parameters 173
_refine_ls_number_reflns 5756
_refine_ls_number_restraints 0
_refine_ls_restrained_S_all 1.041
_refine_ls_R_factor_all 0.0365
_refine_ls_R_factor_gt 0.0327
_refine_ls_shift/su_max 0.001
_refine_ls_shift/su_mean 0.000
_refine_ls_structure_factor_coef Fsqd
_refine_ls_weighting_details 'w=1/[\s^2^(Fo^2^)+(0.0373P)^2^+0.8234P] where P=(Fo^2^+2Fc^2^)/3'
_refine_ls_weighting_scheme calc
_refine_ls_wR_factor_gt 0.0822
_refine_ls_wR_factor_ref 0.0845
_reflns_Friedel_coverage 0.000
_reflns_number_gt 5191
_reflns_number_total 5756
_reflns_threshold_expression 'I > 2\s(I)'
_cod_data_source_file d5sc04588f2.cif
_cod_data_source_block EC1-1h_a
_cod_depositor_comments 'Adding full bibliography for 1575532--1575535.cif.'
_cod_database_code 1575535
_shelx_shelxl_version_number 2018/3
_shelx_space_group_comment
;
The symmetry employed for this shelxl refinement is uniquely defined
by the following loop, which should always be used as a source of
symmetry information in preference to the above space-group names.
They are only intended as comments.
;
_shelx_estimated_absorpt_t_min 0.187
_shelx_estimated_absorpt_t_max 0.730

loop_
_space_group_symop_operation_xyz
'x, y, z'
'-x, -y, -z'

loop_
_atom_site_label
_atom_site_type_symbol
_atom_site_fract_x
_atom_site_fract_y
_atom_site_fract_z
_atom_site_U_iso_or_equiv
_atom_site_adp_type
_atom_site_occupancy
_atom_site_site_symmetry_order
_atom_site_calc_flag
_atom_site_refinement_flags_posn
_atom_site_refinement_flags_adp
_atom_site_refinement_flags_occupancy
_atom_site_disorder_assembly
_atom_site_disorder_group
Cu1 Cu 0.95001(5) 0.02610(4) 0.61907(4) 0.01934(8) Uani 1 1 d . . . . .
I1 I 0.92504(3) -0.16010(2) 0.87294(2) 0.02332(6) Uani 1 1 d . . . . .
I2 I 0.71642(2) 0.04178(2) 0.48246(2) 0.01990(5) Uani 1 1 d . . . . .
Se1 Se 0.95203(4) 0.20974(3) 0.81792(3) 0.02103(7) Uani 1 1 d . . . . .
N1 N 0.8921(3) 0.2196(3) 0.6590(3) 0.0186(4) Uani 1 1 d . . . . .
N2 N 0.8887(4) 0.4082(3) 0.7757(3) 0.0231(5) Uani 1 1 d . . . . .
C1 C 0.8332(4) 0.3624(3) 0.5859(3) 0.0174(5) Uani 1 1 d . . . . .
C2 C 0.7749(4) 0.4141(3) 0.4542(3) 0.0196(5) Uani 1 1 d . . . . .
H2A H 0.775633 0.346021 0.411842 0.023 Uiso 1 1 calc R U . . .
C3 C 0.7174(4) 0.5634(3) 0.3886(3) 0.0196(5) Uani 1 1 d . . . . .
C4 C 0.7174(4) 0.6668(3) 0.4532(3) 0.0221(5) Uani 1 1 d . . . . .
H4A H 0.676456 0.769976 0.405994 0.027 Uiso 1 1 calc R U . . .
C5 C 0.7738(4) 0.6212(3) 0.5786(3) 0.0218(5) Uani 1 1 d . . . . .
H5A H 0.774468 0.691222 0.617947 0.026 Uiso 1 1 calc R U . . .
C6 C 0.8328(4) 0.4652(3) 0.6512(3) 0.0202(5) Uani 1 1 d . . . . .
C7 C 0.6560(4) 0.6207(3) 0.2511(3) 0.0202(5) Uani 1 1 d . . . . .
N3 N 0.5390(4) 0.7247(3) -0.0072(3) 0.0251(5) Uani 1 1 d . . . . .
C8 C 0.7281(4) 0.5385(3) 0.1563(3) 0.0260(6) Uani 1 1 d . . . . .
H8A H 0.818901 0.445196 0.180149 0.031 Uiso 1 1 calc R U . . .
C9 C 0.6680(4) 0.5924(4) 0.0289(3) 0.0272(6) Uani 1 1 d . . . . .
H9A H 0.717953 0.535783 -0.034393 0.033 Uiso 1 1 calc R U . . .
C10 C 0.4704(4) 0.8071(3) 0.0809(3) 0.0247(6) Uani 1 1 d . . . . .
H10A H 0.381242 0.900827 0.053583 0.030 Uiso 1 1 calc R U . . .
C11 C 0.5256(4) 0.7593(3) 0.2086(3) 0.0232(5) Uani 1 1 d . . . . .
H11A H 0.475685 0.820008 0.268322 0.028 Uiso 1 1 calc R U . . .
C12 C 0.4797(5) 0.7830(5) -0.1452(4) 0.0363(8) Uani 1 1 d . . . . .
H12A H 0.498993 0.700243 -0.179496 0.054 Uiso 1 1 calc R U . . .
H12B H 0.546758 0.846037 -0.208984 0.054 Uiso 1 1 calc R U . . .
H12C H 0.354004 0.841512 -0.139156 0.054 Uiso 1 1 calc R U . . .

loop_
_atom_site_aniso_label
_atom_site_aniso_U_11
_atom_site_aniso_U_22
_atom_site_aniso_U_33
_atom_site_aniso_U_23
_atom_site_aniso_U_13
_atom_site_aniso_U_12
Cu1 0.02168(16) 0.01807(15) 0.01847(16) -0.00695(12) -0.00268(12) -0.00532(12)
I1 0.02846(10) 0.01814(9) 0.01734(9) -0.00200(6) -0.00210(7) -0.00499(7)
I2 0.01767(9) 0.02068(9) 0.02318(9) -0.00887(7) -0.00308(6) -0.00580(6)
Se1 0.02615(15) 0.01855(13) 0.01903(13) -0.00609(10) -0.00394(11) -0.00697(11)
N1 0.0215(11) 0.0154(9) 0.0183(10) -0.0039(8) -0.0019(8) -0.0067(8)
N2 0.0286(12) 0.0186(11) 0.0242(12) -0.0096(9) -0.0020(10) -0.0078(9)
C1 0.0172(11) 0.0150(10) 0.0201(12) -0.0067(9) 0.0004(9) -0.0056(9)
C2 0.0207(12) 0.0169(11) 0.0203(12) -0.0050(9) -0.0023(10) -0.0059(9)
C3 0.0184(11) 0.0171(11) 0.0218(12) -0.0058(9) -0.0013(9) -0.0051(9)
C4 0.0242(13) 0.0149(11) 0.0248(13) -0.0071(10) -0.0006(10) -0.0042(10)
C5 0.0252(13) 0.0163(11) 0.0227(13) -0.0076(10) -0.0012(10) -0.0051(10)
C6 0.0210(12) 0.0165(11) 0.0219(12) -0.0080(9) -0.0004(10) -0.0042(9)
C7 0.0196(12) 0.0163(11) 0.0213(12) -0.0045(9) -0.0014(10) -0.0042(9)
N3 0.0228(12) 0.0261(12) 0.0235(12) -0.0064(10) -0.0038(9) -0.0054(10)
C8 0.0286(15) 0.0188(12) 0.0258(14) -0.0072(10) -0.0038(11) -0.0022(11)
C9 0.0301(15) 0.0254(14) 0.0247(14) -0.0102(11) -0.0019(12) -0.0060(12)
C10 0.0208(13) 0.0226(13) 0.0257(14) -0.0058(11) -0.0009(11) -0.0043(10)
C11 0.0189(12) 0.0202(12) 0.0259(14) -0.0089(11) -0.0002(10) -0.0015(10)
C12 0.0376(19) 0.042(2) 0.0240(16) -0.0038(14) -0.0098(14) -0.0103(16)

loop_
_atom_type_symbol
_atom_type_description
_atom_type_scat_dispersion_real
_atom_type_scat_dispersion_imag
_atom_type_scat_source
C C 0.0034 0.0017 'XDISP Program in WinGX S.Brennan & P.L.Cowan Rev.Sci.Instrum.63,850 1992'
H H 0.0000 0.0000 'XDISP Program in WinGX S.Brennan & P.L.Cowan Rev.Sci.Instrum.63,850 1992'
N N 0.0065 0.0035 'XDISP Program in WinGX S.Brennan & P.L.Cowan Rev.Sci.Instrum.63,850 1992'
Cu Cu 0.3203 1.3289 'XDISP Program in WinGX S.Brennan & P.L.Cowan Rev.Sci.Instrum.63,850 1992'
Se Se -0.1628 2.3327 'XDISP Program in WinGX S.Brennan & P.L.Cowan Rev.Sci.Instrum.63,850 1992'
I I -0.3993 1.9038 'XDISP Program in WinGX S.Brennan & P.L.Cowan Rev.Sci.Instrum.63,850 1992'

loop_
_geom_angle_atom_site_label_1
_geom_angle_atom_site_label_2
_geom_angle_atom_site_label_3
_geom_angle
_geom_angle_site_symmetry_1
_geom_angle_site_symmetry_3
_geom_angle_publ_flag
N1 Cu1 I2 111.22(7) . . ?
N1 Cu1 Cu1 128.04(7) . 2_756 ?
I2 Cu1 Cu1 60.604(15) . 2_756 ?
N1 Cu1 I2 104.62(7) . 2_756 ?
I2 Cu1 I2 120.260(15) . 2_756 ?
Cu1 Cu1 I2 59.655(14) 2_756 2_756 ?
N1 Cu1 I1 101.86(7) . . ?
I2 Cu1 I1 109.255(15) . . ?
Cu1 Cu1 I1 129.89(2) 2_756 . ?
I2 Cu1 I1 108.006(14) 2_756 . ?
Cu1 I2 Cu1 59.740(15) . 2_756 ?
N2 Se1 N1 93.39(11) . . ?
C1 N1 Se1 107.75(19) . . ?
C1 N1 Cu1 134.3(2) . . ?
Se1 N1 Cu1 117.54(12) . . ?
C6 N2 Se1 106.52(19) . . ?
N1 C1 C2 124.2(3) . . ?
N1 C1 C6 115.0(3) . . ?
C2 C1 C6 120.8(2) . . ?
C3 C2 C1 119.2(3) . . ?
C3 C2 H2A 120.4 . . ?
C1 C2 H2A 120.4 . . ?
C2 C3 C4 120.2(3) . . ?
C2 C3 C7 120.5(3) . . ?
C4 C3 C7 119.3(2) . . ?
C5 C4 C3 122.2(3) . . ?
C5 C4 H4A 118.9 . . ?
C3 C4 H4A 118.9 . . ?
C4 C5 C6 118.9(3) . . ?
C4 C5 H5A 120.5 . . ?
C6 C5 H5A 120.5 . . ?
N2 C6 C5 124.0(3) . . ?
N2 C6 C1 117.4(3) . . ?
C5 C6 C1 118.6(3) . . ?
C11 C7 C8 117.1(3) . . ?
C11 C7 C3 121.9(3) . . ?
C8 C7 C3 121.0(3) . . ?
C10 N3 C9 119.9(3) . . ?
C10 N3 C12 119.8(3) . . ?
C9 N3 C12 120.3(3) . . ?
C9 C8 C7 120.4(3) . . ?
C9 C8 H8A 119.8 . . ?
C7 C8 H8A 119.8 . . ?
N3 C9 C8 120.8(3) . . ?
N3 C9 H9A 119.6 . . ?
C8 C9 H9A 119.6 . . ?
N3 C10 C11 121.8(3) . . ?
N3 C10 H10A 119.1 . . ?
C11 C10 H10A 119.1 . . ?
C10 C11 C7 119.9(3) . . ?
C10 C11 H11A 120.0 . . ?
C7 C11 H11A 120.0 . . ?
N3 C12 H12A 109.5 . . ?
N3 C12 H12B 109.5 . . ?
H12A C12 H12B 109.5 . . ?
N3 C12 H12C 109.5 . . ?
H12A C12 H12C 109.5 . . ?
H12B C12 H12C 109.5 . . ?

loop_
_geom_bond_atom_site_label_1
_geom_bond_atom_site_label_2
_geom_bond_distance
_geom_bond_site_symmetry_2
_geom_bond_publ_flag
Cu1 N1 2.026(2) . ?
Cu1 I2 2.5982(4) . ?
Cu1 Cu1 2.6004(7) 2_756 ?
Cu1 I2 2.6230(4) 2_756 ?
Cu1 I1 2.6618(4) . ?
Se1 N2 1.801(3) . ?
Se1 N1 1.802(2) . ?
N1 C1 1.334(3) . ?
N2 C6 1.332(4) . ?
C1 C2 1.414(4) . ?
C1 C6 1.446(4) . ?
C2 C3 1.368(4) . ?
C2 H2A 0.9500 . ?
C3 C4 1.449(4) . ?
C3 C7 1.473(4) . ?
C4 C5 1.354(4) . ?
C4 H4A 0.9500 . ?
C5 C6 1.438(4) . ?
C5 H5A 0.9500 . ?
C7 C11 1.402(4) . ?
C7 C8 1.404(4) . ?
N3 C10 1.347(4) . ?
N3 C9 1.350(4) . ?
N3 C12 1.471(4) . ?
C8 C9 1.376(5) . ?
C8 H8A 0.9500 . ?
C9 H9A 0.9500 . ?
C10 C11 1.369(5) . ?
C10 H10A 0.9500 . ?
C11 H11A 0.9500 . ?
C12 H12A 0.9800 . ?
C12 H12B 0.9800 . ?
C12 H12C 0.9800 . ?
